data_4000368
_journal_name_full 'Chemistry of Materials'
_journal_paper_doi 10.1021/cm030563k
_journal_year 2004
_chemical_formula_moiety 'C32 H78 Mo2 N4 O8 Si2'
_chemical_formula_sum 'C32 H78 Mo2 N4 O8 Si2'
_chemical_formula_weight 895.04
_space_group_IT_number 15
_symmetry_cell_setting monoclinic
_symmetry_space_group_name_Hall '-C 2yc'
_symmetry_space_group_name_H-M 'C 1 2/c 1'
_atom_sites_solution_hydrogens geom
_atom_sites_solution_primary direct
_atom_sites_solution_secondary difmap
_cell_angle_alpha 90.00
_cell_angle_beta 90.4210(10)
_cell_angle_gamma 90.00
_cell_formula_units_Z 4
_cell_length_a 9.5645(2)
_cell_length_b 16.1754(2)
_cell_length_c 29.7612(7)
_cell_measurement_reflns_used 4164
_cell_measurement_temperature 151(2)
_cell_measurement_theta_max 24.75
_cell_measurement_theta_min 1.75
_cell_volume 4604.2(2)
_diffrn_ambient_temperature 151(2)
_diffrn_measurement_device 'Bruker SMART CCD'
_diffrn_measurement_method \w-scans
_diffrn_radiation_monochromator graphite
_diffrn_radiation_source 'fine-focus sealed tube'
_diffrn_radiation_type MoK\a
_diffrn_radiation_wavelength 0.71073
_diffrn_reflns_av_R_equivalents 0.0426
_diffrn_reflns_av_sigmaI/netI 0.0503
_diffrn_reflns_limit_h_max 11
_diffrn_reflns_limit_h_min -10
_diffrn_reflns_limit_k_max 12
_diffrn_reflns_limit_k_min -18
_diffrn_reflns_limit_l_max 33
_diffrn_reflns_limit_l_min -35
_diffrn_reflns_number 10098
_diffrn_reflns_theta_max 24.70
_diffrn_reflns_theta_min 2.47
_diffrn_standards_decay_% ?
_diffrn_standards_interval_count ?
_diffrn_standards_interval_time ?
_diffrn_standards_number ?
_exptl_absorpt_coefficient_mu 0.641
_exptl_absorpt_correction_T_max 0.93472
_exptl_absorpt_correction_T_min 0.54533
_exptl_absorpt_correction_type empirical
_exptl_absorpt_process_details 'Blessing, 1995'
_exptl_crystal_colour yellow
_exptl_crystal_density_diffrn 1.291
_exptl_crystal_density_meas ?
_exptl_crystal_density_method 'not measured'
_exptl_crystal_description prism
_exptl_crystal_F_000 1896
_exptl_crystal_size_max 0.17
_exptl_crystal_size_mid 0.16
_exptl_crystal_size_min 0.13
_refine_ls_extinction_coef ?
_refine_ls_extinction_method none
_refine_ls_goodness_of_fit_all 0.958
_refine_ls_goodness_of_fit_obs 1.074
_refine_ls_hydrogen_treatment fixed
_refine_ls_matrix_type full
_refine_ls_number_parameters 217
_refine_ls_number_reflns 3811
_refine_ls_number_restraints 0
_refine_ls_restrained_S_all 0.958
_refine_ls_restrained_S_obs 1.074
_refine_ls_R_factor_all 0.0565
_refine_ls_R_factor_obs 0.0352
_refine_ls_shift/esd_max 0.001
_refine_ls_shift/esd_mean 0.000
_refine_ls_structure_factor_coef Fsqd
_refine_ls_weighting_details 'w=1/[\s^2^(Fo^2^)+(0.0511P)^2^+0.0000P] where P=(Fo^2^+2Fc^2^)/3'
_refine_ls_weighting_scheme calc
_refine_ls_wR_factor_all 0.0877
_refine_ls_wR_factor_obs 0.0818
_reflns_number_observed 2703
_reflns_number_total 3811
_reflns_observed_criterion >2sigma(I)
_cod_depositor_comments
;
The following automatic conversions were performed:

'_refine_ls_weighting_scheme' value 'calc
w=1/[\s^2^(Fo^2^)+(0.0511P)^2^+0.0000P] where P=(Fo^2^+2Fc^2^)/3' was
changed to 'calc'. New tag '_refine_ls_weighting_details' was
created. The value of the new tag was set to
'w=1/[\s^2^(Fo^2^)+(0.0511P)^2^+0.0000P] where P=(Fo^2^+2Fc^2^)/3'.

Automatic conversion script
Id: cif_fix_values 3143 2015-03-26 13:38:13Z robertas 
;
_cod_original_sg_symbol_H-M C2/c
_cod_database_code 4000368

loop_
_symmetry_equiv_pos_as_xyz
'x, y, z'
'-x, y, -z+1/2'
'x+1/2, y+1/2, z'
'-x+1/2, y+1/2, -z+1/2'
'-x, -y, -z'
'x, -y, z-1/2'
'-x+1/2, -y+1/2, -z'
'x+1/2, -y+1/2, z-1/2'

loop_
_atom_site_aniso_label
_atom_site_aniso_U_11
_atom_site_aniso_U_22
_atom_site_aniso_U_33
_atom_site_aniso_U_23
_atom_site_aniso_U_13
_atom_site_aniso_U_12
Mo1 0.0200(2) 0.0187(2) 0.0116(2) -0.00110(14) -0.00154(11) -0.00261(14)
Si1 0.0188(5) 0.0188(5) 0.0115(5) -0.0011(4) -0.0018(4) -0.0003(4)
N1 0.023(2) 0.029(2) 0.016(2) -0.0003(13) -0.0025(13) 0.0024(13)
N2 0.029(2) 0.022(2) 0.017(2) -0.0020(13) 0.0025(14) -0.0070(14)
O1 0.0307(14) 0.0223(14) 0.0080(12) 0.0000(10) -0.0076(11) -0.0032(11)
O2 0.0228(13) 0.0241(14) 0.0122(12) 0.0046(11) -0.0003(10) -0.0038(11)
O3 0.0178(12) 0.0237(13) 0.0192(12) -0.0018(11) -0.0019(10) 0.0000(11)
O4 0.0218(13) 0.0240(13) 0.0156(13) -0.0065(10) -0.0039(11) 0.0023(11)
C1 0.042(2) 0.036(2) 0.027(2) 0.003(2) -0.011(2) 0.008(2)
C2 0.031(2) 0.038(2) 0.041(3) 0.000(2) 0.001(2) 0.004(2)
C3 0.041(2) 0.026(2) 0.025(2) -0.004(2) 0.000(2) -0.008(2)
C4 0.036(2) 0.030(2) 0.029(2) 0.001(2) 0.005(2) -0.012(2)
C5 0.029(2) 0.022(2) 0.012(2) 0.0045(15) 0.000(2) -0.003(2)
C6 0.039(2) 0.043(3) 0.023(2) 0.009(2) 0.005(2) -0.008(2)
C7 0.045(3) 0.030(2) 0.036(2) 0.009(2) 0.008(2) 0.009(2)
C8 0.051(3) 0.040(3) 0.016(2) 0.005(2) -0.005(2) -0.006(2)
C9 0.016(2) 0.029(2) 0.025(2) -0.001(2) -0.001(2) -0.003(2)
C10 0.021(2) 0.038(3) 0.040(2) -0.005(2) -0.002(2) 0.000(2)
C11 0.028(2) 0.039(2) 0.033(2) -0.007(2) -0.007(2) -0.004(2)
C12 0.031(2) 0.044(3) 0.037(2) 0.010(2) 0.003(2) -0.009(2)
C13 0.026(2) 0.022(2) 0.022(2) -0.006(2) -0.003(2) 0.006(2)
C14 0.042(2) 0.046(3) 0.027(2) -0.020(2) -0.006(2) 0.011(2)
C15 0.054(3) 0.035(2) 0.043(3) 0.006(2) 0.004(2) 0.016(2)
C16 0.024(2) 0.036(2) 0.058(3) -0.014(2) 0.001(2) 0.001(2)

loop_
_atom_site_label
_atom_site_type_symbol
_atom_site_fract_x
_atom_site_fract_y
_atom_site_fract_z
_atom_site_U_iso_or_equiv
_atom_site_thermal_displace_type
_atom_site_occupancy
_atom_site_calc_flag
_atom_site_refinement_flags
_atom_site_disorder_group
Mo1 Mo 0.17075(3) 0.25349(2) 0.026762(9) 0.01679(11) Uani 1 d . .
Si1 Si 0.30201(10) 0.28142(6) 0.13155(3) 0.0164(2) Uani 1 d . .
N1 N 0.0335(3) 0.3284(2) 0.00033(10) 0.0228(7) Uani 1 d . .
N2 N 0.1115(3) 0.1397(2) 0.02894(9) 0.0225(7) Uani 1 d . .
O1 O 0.2673(2) 0.29908(14) 0.07956(7) 0.0204(6) Uani 1 d . .
O2 O 0.2008(2) 0.20530(14) 0.14578(7) 0.0197(5) Uani 1 d . .
O3 O 0.4626(2) 0.25271(13) 0.14121(7) 0.0203(5) Uani 1 d . .
O4 O 0.2791(2) 0.36391(14) 0.16177(7) 0.0205(6) Uani 1 d . .
C1 C 0.0281(4) 0.3751(2) -0.04197(12) 0.0350(10) Uani 1 d . .
H1A H 0.1151(4) 0.3665(2) -0.05852(12) 0.052 Uiso 1 calc R .
H1B H 0.0169(4) 0.4341(2) -0.03542(12) 0.052 Uiso 1 calc R .
H1C H -0.0512(4) 0.3559(2) -0.06020(12) 0.052 Uiso 1 calc R .
C2 C -0.0955(4) 0.3402(2) 0.02575(14) 0.0365(10) Uani 1 d . .
H2A H -0.0902(4) 0.3087(2) 0.05383(14) 0.055 Uiso 1 calc R .
H2B H -0.1754(4) 0.3209(2) 0.00783(14) 0.055 Uiso 1 calc R .
H2C H -0.1073(4) 0.3991(2) 0.03261(14) 0.055 Uiso 1 calc R .
C3 C 0.1500(4) 0.0671(2) 0.00167(12) 0.0309(9) Uani 1 d . .
H3A H 0.2299(4) 0.0810(2) -0.01730(12) 0.046 Uiso 1 calc R .
H3B H 0.0705(4) 0.0510(2) -0.01736(12) 0.046 Uiso 1 calc R .
H3C H 0.1751(4) 0.0211(2) 0.02156(12) 0.046 Uiso 1 calc R .
C4 C -0.0079(4) 0.1207(2) 0.05766(13) 0.0314(10) Uani 1 d . .
H4A H -0.0318(4) 0.1695(2) 0.07549(13) 0.047 Uiso 1 calc R .
H4B H 0.0165(4) 0.0749(2) 0.07782(13) 0.047 Uiso 1 calc R .
H4C H -0.0881(4) 0.1049(2) 0.03890(13) 0.047 Uiso 1 calc R .
C5 C 0.2072(4) 0.1471(2) 0.18280(11) 0.0211(8) Uani 1 d . .
C6 C 0.0608(4) 0.1135(2) 0.18812(13) 0.0351(10) Uani 1 d . .
H6A H -0.0025(4) 0.1586(2) 0.19629(13) 0.053 Uiso 1 calc R .
H6B H 0.0605(4) 0.0714(2) 0.21181(13) 0.053 Uiso 1 calc R .
H6C H 0.0296(4) 0.0888(2) 0.15973(13) 0.053 Uiso 1 calc R .
C7 C 0.3078(4) 0.0785(2) 0.17012(14) 0.0371(10) Uani 1 d . .
H7A H 0.4020(4) 0.1015(2) 0.16681(14) 0.056 Uiso 1 calc R .
H7B H 0.2777(4) 0.0536(2) 0.14164(14) 0.056 Uiso 1 calc R .
H7C H 0.3086(4) 0.0363(2) 0.19371(14) 0.056 Uiso 1 calc R .
C8 C 0.2544(4) 0.1903(2) 0.22580(12) 0.0358(10) Uani 1 d . .
H8A H 0.3493(4) 0.2118(2) 0.22193(12) 0.054 Uiso 1 calc R .
H8B H 0.2535(4) 0.1508(2) 0.25075(12) 0.054 Uiso 1 calc R .
H8C H 0.1907(4) 0.2361(2) 0.23236(12) 0.054 Uiso 1 calc R .
C9 C 0.5910(3) 0.2999(2) 0.14144(12) 0.0233(8) Uani 1 d . .
C10 C 0.7070(4) 0.2368(2) 0.13857(14) 0.0330(10) Uani 1 d . .
H10A H 0.7031(4) 0.2000(2) 0.16470(14) 0.049 Uiso 1 calc R .
H10B H 0.7975(4) 0.2652(2) 0.13814(14) 0.049 Uiso 1 calc R .
H10C H 0.6956(4) 0.2043(2) 0.11101(14) 0.049 Uiso 1 calc R .
C11 C 0.6013(4) 0.3484(2) 0.18540(13) 0.0333(10) Uani 1 d . .
H11A H 0.5253(4) 0.3889(2) 0.18666(13) 0.050 Uiso 1 calc R .
H11B H 0.6915(4) 0.3771(2) 0.18690(13) 0.050 Uiso 1 calc R .
H11C H 0.5937(4) 0.3102(2) 0.21083(13) 0.050 Uiso 1 calc R .
C12 C 0.5935(4) 0.3585(2) 0.10125(14) 0.0373(10) Uani 1 d . .
H12A H 0.5174(4) 0.3987(2) 0.10390(14) 0.056 Uiso 1 calc R .
H12B H 0.5814(4) 0.3267(2) 0.07345(14) 0.056 Uiso 1 calc R .
H12C H 0.6832(4) 0.3877(2) 0.10058(14) 0.056 Uiso 1 calc R .
C13 C 0.1684(4) 0.4242(2) 0.16213(12) 0.0234(8) Uani 1 d . .
C14 C 0.1817(4) 0.4685(3) 0.20752(13) 0.0386(11) Uani 1 d . .
H14A H 0.1678(4) 0.4286(3) 0.23189(13) 0.058 Uiso 1 calc R .
H14B H 0.1107(4) 0.5121(3) 0.20939(13) 0.058 Uiso 1 calc R .
H14C H 0.2750(4) 0.4931(3) 0.21030(13) 0.058 Uiso 1 calc R .
C15 C 0.1895(5) 0.4844(2) 0.12402(14) 0.0441(11) Uani 1 d . .
H15A H 0.2812(5) 0.5109(2) 0.12722(14) 0.066 Uiso 1 calc R .
H15B H 0.1161(5) 0.5267(2) 0.12478(14) 0.066 Uiso 1 calc R .
H15C H 0.1849(5) 0.4548(2) 0.09532(14) 0.066 Uiso 1 calc R .
C16 C 0.0272(4) 0.3814(2) 0.15861(15) 0.0394(11) Uani 1 d . .
H16A H 0.0167(4) 0.3428(2) 0.18374(15) 0.059 Uiso 1 calc R .
H16B H 0.0213(4) 0.3510(2) 0.13019(15) 0.059 Uiso 1 calc R .
H16C H -0.0474(4) 0.4228(2) 0.15965(15) 0.059 Uiso 1 calc R .
